data_4089120
loop_
_publ_author_name
'Devillard, Marc'
'Bouhadir, Ghenwa'
'Mallet-Ladeira, Sonia'
'Miqueu, Karinne'
'Bourissou, Didier'

_publ_section_title
;
 Amino and Alkyl B-Substituted P-Stabilized Borenium Salts
;
_journal_issue 21
_journal_name_full Organometallics
_journal_page_first 3788
_journal_paper_doi 10.1021/acs.organomet.6b00737
_journal_volume 35
_journal_year 2016
_chemical_compound_source 'synthesis as described'
_chemical_formula_moiety 'C22 H34 B Cl N P'
_chemical_formula_sum 'C22 H34 B Cl N P'
_chemical_formula_weight 389.73
_space_group_IT_number 4
_space_group_name_Hall 'P 2yb'
_space_group_name_H-M_alt 'P 1 21 1'
_symmetry_cell_setting monoclinic
_symmetry_Int_Tables_number 4
_symmetry_space_group_name_Hall 'P 2yb'
_symmetry_space_group_name_H-M 'P 1 21 1'
_atom_sites_solution_hydrogens geom
_atom_sites_solution_primary direct
_atom_sites_solution_secondary difmap
_cell_angle_alpha 90
_cell_angle_beta 110.021(4)
_cell_angle_gamma 90
_cell_formula_units_Z 2
_cell_length_a 8.1590(5)
_cell_length_b 13.4167(7)
_cell_length_c 10.9519(6)
_cell_measurement_reflns_used 9949
_cell_measurement_temperature 193(2)
_cell_measurement_theta_max 30.29
_cell_measurement_theta_min 3.06
_cell_measurement_wavelength 0.71073
_cell_volume 1126.42(11)
_computing_cell_refinement 'APEX2 and SAINT (Bruker, 2008)'
_computing_data_collection 'APEX2 (Bruker, 2008)'
_computing_data_reduction 'SAINT (Bruker, 2008)'
_computing_molecular_graphics 'Ortep-3 for Windows (Farrugia, 2013)'
_computing_publication_material 'WinGX publication routines (Farrugia, 2013)'
_computing_structure_refinement 'SHELXL-2014 (Sheldrick, 2014)'
_computing_structure_solution 'SHELXS-2014 (Sheldrick, 2014)'
_diffrn_ambient_temperature 193(2)
_diffrn_measured_fraction_theta_full 0.99
_diffrn_measured_fraction_theta_max 0.991
_diffrn_measurement_device_type 'Bruker D8 VENTURE'
_diffrn_measurement_method 'phi and omega scans'
_diffrn_radiation_monochromator 'graphite crystal'
_diffrn_radiation_probe x-ray
_diffrn_radiation_source 'fine-focus sealed tube'
_diffrn_radiation_type MoK\a
_diffrn_radiation_wavelength 0.71073
_diffrn_reflns_av_R_equivalents 0.0505
_diffrn_reflns_av_sigmaI/netI 0.0233
_diffrn_reflns_Laue_measured_fraction_full 0.99
_diffrn_reflns_Laue_measured_fraction_max 0.991
_diffrn_reflns_limit_h_max 10
_diffrn_reflns_limit_h_min -10
_diffrn_reflns_limit_k_max 16
_diffrn_reflns_limit_k_min -16
_diffrn_reflns_limit_l_max 13
_diffrn_reflns_limit_l_min -13
_diffrn_reflns_number 49738
_diffrn_reflns_point_group_measured_fraction_full 0.991
_diffrn_reflns_point_group_measured_fraction_max 0.992
_diffrn_reflns_theta_full 25.242
_diffrn_reflns_theta_max 26.371
_diffrn_reflns_theta_min 5.226
_diffrn_standards_decay_% 0
_diffrn_standards_interval_count 0
_diffrn_standards_interval_time 0
_diffrn_standards_number 0
_exptl_absorpt_coefficient_mu 0.247
_exptl_absorpt_correction_T_max 0.7461
_exptl_absorpt_correction_T_min 0.7266
_exptl_absorpt_correction_type multi-scan
_exptl_absorpt_process_details
;
 '(SADABS; Bruker, 2008)'
;
_exptl_crystal_colour colourless
_exptl_crystal_density_diffrn 1.149
_exptl_crystal_description block
_exptl_crystal_F_000 420
_exptl_crystal_size_max 0.25
_exptl_crystal_size_mid 0.1
_exptl_crystal_size_min 0.1
_refine_diff_density_max 0.218
_refine_diff_density_min -0.159
_refine_diff_density_rms 0.032
_refine_ls_abs_structure_details
;
 Flack x determined using 1978 quotients [(I+)-(I-)]/[(I+)+(I-)]
 (Parsons, Flack and Wagner, Acta Cryst. B69 (2013) 249-259).
;
_refine_ls_abs_structure_Flack -0.014(17)
_refine_ls_extinction_method none
_refine_ls_goodness_of_fit_ref 1.034
_refine_ls_hydrogen_treatment constr
_refine_ls_matrix_type full
_refine_ls_number_parameters 243
_refine_ls_number_reflns 4576
_refine_ls_number_restraints 1
_refine_ls_restrained_S_all 1.034
_refine_ls_R_factor_all 0.0297
_refine_ls_R_factor_gt 0.0255
_refine_ls_shift/su_max 0
_refine_ls_shift/su_mean 0
_refine_ls_structure_factor_coef Fsqd
_refine_ls_weighting_details 'w=1/[\s^2^(Fo^2^)+(0.0343P)^2^+0.1481P] where P=(Fo^2^+2Fc^2^)/3'
_refine_ls_weighting_scheme calc
_refine_ls_wR_factor_gt 0.0591
_refine_ls_wR_factor_ref 0.0611
_reflns_number_gt 4321
_reflns_number_total 4576
_reflns_threshold_expression 'I > 2\s(I)'
_cod_data_source_file om6b00737_si_002.cif
_cod_data_source_block 2
_cod_original_sg_symbol_H-M 'P 21'
_cod_database_code 4089120

loop_
_symmetry_equiv_pos_as_xyz
'x, y, z'
'-x, y+1/2, -z'

loop_
_atom_site_label
_atom_site_type_symbol
_atom_site_fract_x
_atom_site_fract_y
_atom_site_fract_z
_atom_site_U_iso_or_equiv
_atom_site_adp_type
_atom_site_occupancy
_atom_site_calc_flag
Cl1 Cl 0.70295(6) 0.23649(4) 0.24936(5) 0.02396(12) Uani 1 d
P1 P 0.50861(7) 0.46222(4) 0.13118(5) 0.01863(12) Uani 1 d
N1 N 0.4391(2) 0.28353(12) 0.34983(16) 0.0188(4) Uani 1 d
C1 C 0.7108(2) 0.51968(15) 0.23999(19) 0.0185(4) Uani 1 d
C2 C 0.7784(2) 0.48687(14) 0.37257(18) 0.0162(4) Uani 1 d
C3 C 0.7153(2) 0.39941(14) 0.41844(19) 0.0171(4) Uani 1 d
C4 C 0.7853(3) 0.37669(16) 0.5497(2) 0.0228(4) Uani 1 d
H4 H 0.7435 0.3195 0.5811 0.027 Uiso 1 calc
C5 C 0.9163(3) 0.43536(17) 0.6387(2) 0.0281(5) Uani 1 d
H5 H 0.9594 0.4181 0.7282 0.034 Uiso 1 calc
C6 C 0.9807(3) 0.51651(17) 0.5959(2) 0.0270(5) Uani 1 d
H6 H 1.0701 0.5552 0.6557 0.032 Uiso 1 calc
C7 C 0.9155(3) 0.54399(15) 0.4628(2) 0.0215(4) Uani 1 d
C8 C 0.9854(3) 0.62739(16) 0.4182(2) 0.0274(5) Uani 1 d
H8 H 1.0759 0.6652 0.4782 0.033 Uiso 1 calc
C9 C 0.9243(3) 0.65413(17) 0.2898(2) 0.0297(5) Uani 1 d
H9 H 0.9751 0.7087 0.2605 0.036 Uiso 1 calc
C10 C 0.7858(3) 0.60038(16) 0.2012(2) 0.0247(5) Uani 1 d
H10 H 0.743 0.6202 0.1126 0.03 Uiso 1 calc
C11 C 0.3715(3) 0.57760(17) 0.0879(2) 0.0284(5) Uani 1 d
H11 H 0.4346 0.6274 0.0523 0.034 Uiso 1 calc
C12 C 0.1942(4) 0.5574(2) -0.0167(3) 0.0480(7) Uani 1 d
H12A H 0.1257 0.6191 -0.0357 0.072 Uiso 1 calc
H12B H 0.1316 0.5067 0.0146 0.072 Uiso 1 calc
H12C H 0.2117 0.5335 -0.0959 0.072 Uiso 1 calc
C13 C 0.3486(4) 0.6225(2) 0.2089(3) 0.0412(6) Uani 1 d
H13A H 0.2824 0.6848 0.1859 0.062 Uiso 1 calc
H13B H 0.4634 0.6361 0.2738 0.062 Uiso 1 calc
H13C H 0.2853 0.5754 0.2449 0.062 Uiso 1 calc
C14 C 0.5488(3) 0.43792(17) -0.0250(2) 0.0300(5) Uani 1 d
H14 H 0.5228 0.5003 -0.0782 0.036 Uiso 1 calc
C15 C 0.4192(5) 0.3565(2) -0.0985(3) 0.0540(8) Uani 1 d
H15A H 0.3002 0.3769 -0.1078 0.081 Uiso 1 calc
H15B H 0.4471 0.2938 -0.0497 0.081 Uiso 1 calc
H15C H 0.4279 0.3469 -0.1848 0.081 Uiso 1 calc
C16 C 0.7348(4) 0.4049(2) -0.0078(3) 0.0416(6) Uani 1 d
H16A H 0.7441 0.3915 -0.0932 0.062 Uiso 1 calc
H16B H 0.7628 0.3442 0.0451 0.062 Uiso 1 calc
H16C H 0.8168 0.4579 0.0356 0.062 Uiso 1 calc
C17 C 0.3401(3) 0.35624(17) 0.3999(2) 0.0252(5) Uani 1 d
H17 H 0.4063 0.4204 0.414 0.03 Uiso 1 calc
C18 C 0.3296(4) 0.3255(2) 0.5311(3) 0.0457(7) Uani 1 d
H18A H 0.2676 0.3769 0.5616 0.069 Uiso 1 calc
H18B H 0.4478 0.3177 0.5941 0.069 Uiso 1 calc
H18C H 0.2669 0.2621 0.5218 0.069 Uiso 1 calc
C19 C 0.1588(3) 0.3773(2) 0.3001(3) 0.0364(6) Uani 1 d
H19A H 0.1701 0.395 0.2166 0.055 Uiso 1 calc
H19B H 0.1047 0.4327 0.3308 0.055 Uiso 1 calc
H19C H 0.0858 0.3177 0.2894 0.055 Uiso 1 calc
C20 C 0.3510(3) 0.18533(16) 0.3105(2) 0.0285(5) Uani 1 d
H20 H 0.248 0.1853 0.3403 0.034 Uiso 1 calc
C21 C 0.4664(4) 0.09864(19) 0.3800(3) 0.0427(7) Uani 1 d
H21A H 0.5623 0.0905 0.3461 0.064 Uiso 1 calc
H21B H 0.397 0.0374 0.365 0.064 Uiso 1 calc
H21C H 0.5141 0.1124 0.4734 0.064 Uiso 1 calc
C22 C 0.2790(3) 0.1714(2) 0.1635(3) 0.0410(6) Uani 1 d
H22A H 0.1991 0.2262 0.1239 0.061 Uiso 1 calc
H22B H 0.2162 0.1079 0.1427 0.061 Uiso 1 calc
H22C H 0.3755 0.1712 0.1294 0.061 Uiso 1 calc
B1 B 0.5916(3) 0.31507(17) 0.3331(2) 0.0179(5) Uani 1 d

loop_
_atom_site_aniso_label
_atom_site_aniso_U_11
_atom_site_aniso_U_22
_atom_site_aniso_U_33
_atom_site_aniso_U_23
_atom_site_aniso_U_13
_atom_site_aniso_U_12
Cl1 0.0243(3) 0.0217(2) 0.0274(3) -0.0026(2) 0.0108(2) 0.0034(2)
P1 0.0180(3) 0.0190(2) 0.0163(2) 0.0013(2) 0.00254(19) -0.0030(2)
N1 0.0203(9) 0.0171(8) 0.0197(8) -0.0008(7) 0.0077(7) -0.0015(7)
C1 0.0155(10) 0.0180(9) 0.0206(10) -0.0030(8) 0.0043(8) -0.0008(8)
C2 0.0123(9) 0.0176(9) 0.0175(9) -0.0029(7) 0.0033(7) 0.0020(7)
C3 0.0142(9) 0.0173(10) 0.0186(9) -0.0023(7) 0.0040(8) 0.0026(7)
C4 0.0219(10) 0.0233(10) 0.0207(10) 0.0019(9) 0.0038(8) 0.0021(9)
C5 0.0268(11) 0.0346(13) 0.0165(10) -0.0013(8) -0.0008(9) 0.0037(9)
C6 0.0196(11) 0.0309(12) 0.0230(11) -0.0092(9) -0.0023(9) -0.0036(9)
C7 0.0154(10) 0.0223(10) 0.0254(11) -0.0055(8) 0.0051(8) 0.0006(8)
C8 0.0215(11) 0.0237(11) 0.0333(13) -0.0073(9) 0.0048(9) -0.0080(9)
C9 0.0268(12) 0.0230(11) 0.0397(13) 0.0015(10) 0.0120(10) -0.0084(9)
C10 0.0252(11) 0.0229(10) 0.0256(11) 0.0040(9) 0.0081(9) -0.0018(8)
C11 0.0189(11) 0.0268(11) 0.0354(13) 0.0088(10) 0.0041(10) 0.0020(9)
C12 0.0262(13) 0.0534(17) 0.0507(17) 0.0153(14) -0.0045(12) 0.0014(12)
C13 0.0401(15) 0.0337(13) 0.0535(17) 0.0000(12) 0.0208(13) 0.0103(12)
C14 0.0412(14) 0.0309(13) 0.0175(10) -0.0005(9) 0.0095(9) -0.0025(10)
C15 0.067(2) 0.0581(19) 0.0300(14) -0.0199(13) 0.0083(14) -0.0139(16)
C16 0.0539(17) 0.0412(15) 0.0405(14) -0.0013(12) 0.0300(13) 0.0029(13)
C17 0.0235(11) 0.0264(11) 0.0303(12) -0.0025(9) 0.0151(10) -0.0002(9)
C18 0.0536(18) 0.0589(18) 0.0370(15) -0.0014(13) 0.0314(14) 0.0034(14)
C19 0.0225(12) 0.0373(13) 0.0512(15) 0.0000(12) 0.0150(11) 0.0047(10)
C20 0.0261(12) 0.0210(10) 0.0411(13) -0.0027(10) 0.0148(10) -0.0084(9)
C21 0.0474(16) 0.0227(12) 0.0605(18) 0.0099(12) 0.0216(14) -0.0062(11)
C22 0.0316(14) 0.0369(14) 0.0466(15) -0.0162(12) 0.0032(12) -0.0092(11)
B1 0.0197(11) 0.0173(10) 0.0163(11) 0.0000(8) 0.0058(9) 0.0026(9)

loop_
_atom_type_symbol
_atom_type_description
_atom_type_scat_dispersion_real
_atom_type_scat_dispersion_imag
_atom_type_scat_source
C C 0.0033 0.0016 'International Tables Vol C Tables 4.2.6.8 and 6.1.1.4'
H H 0 0 'International Tables Vol C Tables 4.2.6.8 and 6.1.1.4'
B B 0.0013 0.0007 'International Tables Vol C Tables 4.2.6.8 and 6.1.1.4'
N N 0.0061 0.0033 'International Tables Vol C Tables 4.2.6.8 and 6.1.1.4'
P P 0.1023 0.0942 'International Tables Vol C Tables 4.2.6.8 and 6.1.1.4'
Cl Cl 0.1484 0.1585 'International Tables Vol C Tables 4.2.6.8 and 6.1.1.4'

loop_
_geom_angle_atom_site_label_1
_geom_angle_atom_site_label_2
_geom_angle_atom_site_label_3
_geom_angle
C1 P1 C11 98.22(10)
C1 P1 C14 105.37(10)
C11 P1 C14 100.87(11)
B1 N1 C17 118.37(17)
B1 N1 C20 126.71(18)
C17 N1 C20 114.64(17)
C10 C1 C2 119.66(18)
C10 C1 P1 121.52(16)
C2 C1 P1 118.38(14)
C7 C2 C1 118.16(17)
C7 C2 C3 118.89(17)
C1 C2 C3 122.95(17)
C4 C3 C2 118.13(18)
C4 C3 B1 113.98(18)
C2 C3 B1 127.30(17)
C3 C4 C5 122.5(2)
C3 C4 H4 118.7
C5 C4 H4 118.7
C6 C5 C4 119.9(2)
C6 C5 H5 120
C4 C5 H5 120
C5 C6 C7 120.59(19)
C5 C6 H6 119.7
C7 C6 H6 119.7
C8 C7 C6 120.4(2)
C8 C7 C2 119.72(19)
C6 C7 C2 119.89(19)
C9 C8 C7 120.9(2)
C9 C8 H8 119.6
C7 C8 H8 119.6
C8 C9 C10 119.8(2)
C8 C9 H9 120.1
C10 C9 H9 120.1
C1 C10 C9 121.7(2)
C1 C10 H10 119.2
C9 C10 H10 119.2
C13 C11 C12 110.8(2)
C13 C11 P1 110.29(16)
C12 C11 P1 111.87(18)
C13 C11 H11 107.9
C12 C11 H11 107.9
P1 C11 H11 107.9
C11 C12 H12A 109.5
C11 C12 H12B 109.5
H12A C12 H12B 109.5
C11 C12 H12C 109.5
H12A C12 H12C 109.5
H12B C12 H12C 109.5
C11 C13 H13A 109.5
C11 C13 H13B 109.5
H13A C13 H13B 109.5
C11 C13 H13C 109.5
H13A C13 H13C 109.5
H13B C13 H13C 109.5
C16 C14 C15 109.5(2)
C16 C14 P1 114.46(16)
C15 C14 P1 107.25(17)
C16 C14 H14 108.5
C15 C14 H14 108.5
P1 C14 H14 108.5
C14 C15 H15A 109.5
C14 C15 H15B 109.5
H15A C15 H15B 109.5
C14 C15 H15C 109.5
H15A C15 H15C 109.5
H15B C15 H15C 109.5
C14 C16 H16A 109.5
C14 C16 H16B 109.5
H16A C16 H16B 109.5
C14 C16 H16C 109.5
H16A C16 H16C 109.5
H16B C16 H16C 109.5
N1 C17 C18 112.49(19)
N1 C17 C19 111.82(19)
C18 C17 C19 111.7(2)
N1 C17 H17 106.8
C18 C17 H17 106.8
C19 C17 H17 106.8
C17 C18 H18A 109.5
C17 C18 H18B 109.5
H18A C18 H18B 109.5
C17 C18 H18C 109.5
H18A C18 H18C 109.5
H18B C18 H18C 109.5
C17 C19 H19A 109.5
C17 C19 H19B 109.5
H19A C19 H19B 109.5
C17 C19 H19C 109.5
H19A C19 H19C 109.5
H19B C19 H19C 109.5
N1 C20 C22 112.70(19)
N1 C20 C21 112.03(19)
C22 C20 C21 112.5(2)
N1 C20 H20 106.4
C22 C20 H20 106.4
C21 C20 H20 106.4
C20 C21 H21A 109.5
C20 C21 H21B 109.5
H21A C21 H21B 109.5
C20 C21 H21C 109.5
H21A C21 H21C 109.5
H21B C21 H21C 109.5
C20 C22 H22A 109.5
C20 C22 H22B 109.5
H22A C22 H22B 109.5
C20 C22 H22C 109.5
H22A C22 H22C 109.5
H22B C22 H22C 109.5
N1 B1 C3 123.89(18)
N1 B1 Cl1 120.87(16)
C3 B1 Cl1 112.40(15)

loop_
_geom_bond_atom_site_label_1
_geom_bond_atom_site_label_2
_geom_bond_distance
Cl1 B1 1.829(2)
P1 C1 1.841(2)
P1 C11 1.873(2)
P1 C14 1.877(2)
N1 B1 1.385(3)
N1 C17 1.486(3)
N1 C20 1.492(3)
C1 C10 1.380(3)
C1 C2 1.435(3)
C2 C7 1.434(3)
C2 C3 1.439(3)
C3 C4 1.387(3)
C3 B1 1.589(3)
C4 C5 1.414(3)
C4 H4 0.95
C5 C6 1.360(3)
C5 H5 0.95
C6 C7 1.419(3)
C6 H6 0.95
C7 C8 1.417(3)
C8 C9 1.369(3)
C8 H8 0.95
C9 C10 1.410(3)
C9 H9 0.95
C10 H10 0.95
C11 C13 1.525(4)
C11 C12 1.531(3)
C11 H11 1
C12 H12A 0.98
C12 H12B 0.98
C12 H12C 0.98
C13 H13A 0.98
C13 H13B 0.98
C13 H13C 0.98
C14 C16 1.530(4)
C14 C15 1.542(4)
C14 H14 1
C15 H15A 0.98
C15 H15B 0.98
C15 H15C 0.98
C16 H16A 0.98
C16 H16B 0.98
C16 H16C 0.98
C17 C18 1.525(3)
C17 C19 1.534(3)
C17 H17 1
C18 H18A 0.98
C18 H18B 0.98
C18 H18C 0.98
C19 H19A 0.98
C19 H19B 0.98
C19 H19C 0.98
C20 C22 1.525(4)
C20 C21 1.526(4)
C20 H20 1
C21 H21A 0.98
C21 H21B 0.98
C21 H21C 0.98
C22 H22A 0.98
C22 H22B 0.98
C22 H22C 0.98
